data_2207582
loop_
_publ_author_name
'Tang, Riyuan'
'Zhong, Ping'
'Lin, Qiulian'
'Hu, Maolin'
'Shi, Qian'

_publ_section_title
5-Amino-1-[2,6-dichloro-4-(trifluoromethyl)phenyl]-4-(trifluoromethylsulfanyl)-1<i>H</i>-pyrazole-3-carbonitrile
_journal_coeditor_code KP6064
_journal_issue 12
_journal_name_full 'Acta Crystallographica Section E'
_journal_page_first o4374
_journal_page_last o4375
_journal_paper_doi 10.1107/S1600536805039280
_journal_volume 61
_journal_year 2005
_chemical_formula_iupac 'C12 H4 Cl2 F6 N4 S'
_chemical_formula_moiety 'C12 H4 Cl2 F6 N4 S'
_chemical_formula_sum 'C12 H4 Cl2 F6 N4 S'
_chemical_formula_weight 421.16
_chemical_melting_point 434.0(10)
_chemical_name_systematic
;
5-Amino-1-[2,6-dichloro-4-(trifluoromethyl)phenyl]-
4-(trifluoromethylsulfanyl)-1H-pyrazole-3-carbonitrile
;
_space_group_IT_number 14
_symmetry_cell_setting monoclinic
_symmetry_space_group_name_Hall '-P 2yn'
_symmetry_space_group_name_H-M 'P 1 21/n 1'
_atom_sites_solution_hydrogens geom
_atom_sites_solution_primary direct
_atom_sites_solution_secondary difmap
_cell_angle_alpha 90.00
_cell_angle_beta 96.9730(10)
_cell_angle_gamma 90.00
_cell_formula_units_Z 4
_cell_length_a 10.7801(8)
_cell_length_b 12.7006(9)
_cell_length_c 12.1039(9)
_cell_measurement_reflns_used 3781
_cell_measurement_temperature 298(2)
_cell_measurement_theta_max 25.04
_cell_measurement_theta_min 2.32
_cell_volume 1644.9(2)
_computing_cell_refinement 'SAINT (Bruker, 2002)'
_computing_data_collection 'SMART (Bruker, 2002)'
_computing_data_reduction SAINT
_computing_molecular_graphics 'SHELXTL (Bruker, 2002)'
_computing_publication_material SHELXL97
_computing_structure_refinement 'SHELXL97 (Sheldrick, 1997)'
_computing_structure_solution 'SHELXS97 (Sheldrick, 1997)'
_diffrn_ambient_temperature 298(2)
_diffrn_measured_fraction_theta_full 0.996
_diffrn_measured_fraction_theta_max 0.996
_diffrn_measurement_device_type 'Bruker APEX area-detector'
_diffrn_measurement_method '\f and \w'
_diffrn_radiation_monochromator graphite
_diffrn_radiation_source 'fine-focus sealed tube'
_diffrn_radiation_type MoK\a
_diffrn_radiation_wavelength 0.71073
_diffrn_reflns_av_R_equivalents 0.0178
_diffrn_reflns_av_sigmaI/netI 0.0198
_diffrn_reflns_limit_h_max 12
_diffrn_reflns_limit_h_min -12
_diffrn_reflns_limit_k_max 15
_diffrn_reflns_limit_k_min -12
_diffrn_reflns_limit_l_max 12
_diffrn_reflns_limit_l_min -14
_diffrn_reflns_number 8518
_diffrn_reflns_theta_full 25.22
_diffrn_reflns_theta_max 25.22
_diffrn_reflns_theta_min 2.33
_diffrn_standards_interval_time 0
_diffrn_standards_number 0
_exptl_absorpt_coefficient_mu 0.587
_exptl_absorpt_correction_T_max 0.8866
_exptl_absorpt_correction_T_min 0.7905
_exptl_absorpt_correction_type multi-scan
_exptl_absorpt_process_details '(SADABS; Bruker, 2002)'
_exptl_crystal_colour Colourless
_exptl_crystal_density_diffrn 1.701
_exptl_crystal_density_method 'not measured'
_exptl_crystal_description Prism
_exptl_crystal_F_000 832
_exptl_crystal_size_max 0.42
_exptl_crystal_size_mid 0.29
_exptl_crystal_size_min 0.21
_refine_diff_density_max 0.211
_refine_diff_density_min -0.259
_refine_ls_extinction_method none
_refine_ls_goodness_of_fit_ref 1.098
_refine_ls_hydrogen_treatment mixed
_refine_ls_matrix_type full
_refine_ls_number_parameters 277
_refine_ls_number_reflns 2953
_refine_ls_number_restraints 2
_refine_ls_restrained_S_all 1.098
_refine_ls_R_factor_all 0.0527
_refine_ls_R_factor_gt 0.0471
_refine_ls_shift/su_max 0.001
_refine_ls_shift/su_mean 0.000
_refine_ls_structure_factor_coef Fsqd
_refine_ls_weighting_details 'calc w = 1/[\s^2^(Fo^2^)+(0.059P)^2^+0.9497P] where P=(Fo^2^+2Fc^2^)/3'
_refine_ls_weighting_scheme calc
_refine_ls_wR_factor_gt 0.1099
_refine_ls_wR_factor_ref 0.1135
_reflns_number_gt 2636
_reflns_number_total 2953
_reflns_threshold_expression I>2\s(I)
_cod_data_source_file kp6064.cif
_cod_data_source_block I
_cod_depositor_comments
;
The following automatic conversions were performed:
'_symmetry_cell_setting' value 'Monoclinic' changed to 'monoclinic'
according to '/home/saulius/struct/CIF-dictionaries/cif_core.dic'
dictionary named 'cif_core.dic' version 2.4.1 from 2010-06-29.

Automatic conversion script
Id: cif_fix_enum 1527 2010-12-29 10:47:43Z saulius 

The following automatic conversions were performed:

'_symmetry_cell_setting' value 'Monoclinic' changed to 'monoclinic'
according to /home/saulius/struct/CIF-dictionaries/cif_core.dic
dictionary named 'cif_core.dic' version 2.4.1 from 2010-06-29.

Automatic conversion script
Id: cif_fix_values 1715 2011-07-08 13:25:40Z adriana 
;
_cod_original_sg_symbol_H-M 'P 21/n'
_cod_database_code 2207582

loop_
_symmetry_equiv_pos_as_xyz
'x, y, z'
'-x+1/2, y+1/2, -z+1/2'
'-x, -y, -z'
'x-1/2, -y-1/2, z-1/2'

loop_
_atom_site_label
_atom_site_fract_x
_atom_site_fract_y
_atom_site_fract_z
_atom_site_U_iso_or_equiv
_atom_site_adp_type
_atom_site_calc_flag
_atom_site_refinement_flags
_atom_site_occupancy
_atom_site_type_symbol
Cl1 1.17081(7) 0.08140(6) 0.57001(6) 0.0642(2) Uani d . 1 Cl
Cl2 0.77652(7) 0.31669(7) 0.40429(7) 0.0773(3) Uani d . 1 Cl
S1 1.05416(7) 0.41352(7) 0.84033(6) 0.0664(2) Uani d . 1 S
F1 1.0052(3) 0.60601(19) 0.8706(2) 0.1317(10) Uani d . 1 F
F2 0.852(2) 0.516(2) 0.830(2) 0.128(7) Uani d P 0.50 F
F2' 0.841(2) 0.5160(19) 0.788(2) 0.116(6) Uani d P 0.50 F
F3 0.9607(13) 0.5570(11) 0.7024(10) 0.119(4) Uani d P 0.50 F
F3' 0.9846(13) 0.5642(12) 0.7017(12) 0.116(5) Uani d P 0.50 F
F4 1.0293(15) 0.1466(7) 0.0813(8) 0.120(4) Uani d P 0.50 F
F4' 0.9506(19) 0.1303(13) 0.0777(5) 0.166(7) Uani d P 0.50 F
F5 1.1159(10) 0.0611(16) 0.1334(9) 0.147(6) Uani d P 0.50 F
F5' 1.0824(13) 0.0015(11) 0.1475(7) 0.121(5) Uani d P 0.50 F
F6 0.8933(7) 0.0364(11) 0.1036(7) 0.105(2) Uani d P 0.50 F
F6' 0.9570(19) -0.0224(10) 0.1410(9) 0.157(4) Uani d P 0.50 F
N1 0.7652(3) 0.2128(2) 0.8963(2) 0.0742(8) Uani d . 1 N
N2 0.8823(2) 0.19271(17) 0.64758(18) 0.0528(5) Uani d . 1 N
N3 0.96566(19) 0.23574(17) 0.58307(16) 0.0476(5) Uani d . 1 N
N4 1.1189(2) 0.3691(2) 0.5841(2) 0.0665(7) Uani d D 1 N
C1 0.9642(3) 0.5287(3) 0.8031(3) 0.0764(9) Uani d . 1 C
C2 0.9915(2) 0.3283(2) 0.73624(19) 0.0473(6) Uani d . 1 C
C3 0.8993(2) 0.2506(2) 0.7390(2) 0.0483(6) Uani d . 1 C
C4 1.0329(2) 0.3159(2) 0.63280(19) 0.0461(6) Uani d . 1 C
C5 0.8250(3) 0.2289(2) 0.8273(2) 0.0559(7) Uani d . 1 C
C6 0.9741(2) 0.19387(19) 0.47544(19) 0.0433(5) Uani d . 1 C
C7 1.0653(2) 0.1209(2) 0.45895(19) 0.0439(5) Uani d . 1 C
C8 1.0749(2) 0.0802(2) 0.3545(2) 0.0474(6) Uani d . 1 C
H8 1.1357 0.0305 0.3440 0.057 Uiso calc R 1 H
C9 0.9923(2) 0.1149(2) 0.2663(2) 0.0491(6) Uani d . 1 C
C10 0.9004(2) 0.1872(2) 0.2804(2) 0.0527(6) Uani d . 1 C
H10 0.8452 0.2096 0.2200 0.063 Uiso calc R 1 H
C11 0.8914(2) 0.2260(2) 0.3853(2) 0.0493(6) Uani d . 1 C
C12 1.0025(4) 0.0728(3) 0.1517(3) 0.0709(9) Uani d . 1 C
H4A 1.145(3) 0.347(3) 0.525(2) 0.085 Uiso d D 1 H
H4B 1.144(3) 0.4243(19) 0.615(3) 0.085 Uiso d D 1 H

loop_
_atom_site_aniso_label
_atom_site_aniso_U_11
_atom_site_aniso_U_22
_atom_site_aniso_U_33
_atom_site_aniso_U_12
_atom_site_aniso_U_13
_atom_site_aniso_U_23
Cl1 0.0571(4) 0.0807(5) 0.0530(4) 0.0067(3) 0.0000(3) 0.0074(3)
Cl2 0.0658(5) 0.0778(5) 0.0892(6) 0.0270(4) 0.0127(4) -0.0132(4)
S1 0.0674(5) 0.0828(5) 0.0486(4) -0.0024(4) 0.0062(3) -0.0208(4)
F1 0.164(2) 0.0879(16) 0.147(2) -0.0156(16) 0.0340(19) -0.0584(16)
F2 0.062(6) 0.117(8) 0.22(2) 0.007(5) 0.064(9) -0.017(10)
F2' 0.079(5) 0.091(7) 0.185(15) 0.009(4) 0.040(7) 0.024(8)
F3 0.162(9) 0.092(7) 0.094(8) 0.037(6) -0.016(6) 0.003(5)
F3' 0.143(7) 0.086(6) 0.135(9) -0.013(5) 0.086(7) 0.020(5)
F4 0.206(11) 0.092(4) 0.078(5) -0.009(7) 0.080(7) -0.002(3)
F4' 0.237(13) 0.228(16) 0.030(3) 0.134(12) 0.001(5) -0.006(5)
F5 0.113(5) 0.255(16) 0.083(6) -0.007(10) 0.050(5) -0.068(9)
F5' 0.170(12) 0.133(7) 0.056(3) 0.099(8) 0.002(6) -0.030(4)
F6 0.094(4) 0.141(7) 0.078(4) -0.011(4) -0.003(3) -0.057(5)
F6' 0.237(13) 0.134(7) 0.107(6) -0.077(7) 0.051(7) -0.076(6)
N1 0.0890(18) 0.0733(17) 0.0697(16) 0.0114(14) 0.0484(15) 0.0084(13)
N2 0.0556(12) 0.0536(13) 0.0540(13) -0.0067(10) 0.0266(10) -0.0054(10)
N3 0.0487(11) 0.0548(12) 0.0430(11) -0.0079(10) 0.0203(9) -0.0098(9)
N4 0.0661(15) 0.0786(18) 0.0612(15) -0.0287(13) 0.0338(12) -0.0250(13)
C1 0.075(2) 0.068(2) 0.092(3) -0.0118(17) 0.032(2) -0.0232(19)
C2 0.0475(13) 0.0557(15) 0.0405(12) 0.0021(11) 0.0122(10) -0.0056(11)
C3 0.0523(14) 0.0505(14) 0.0457(13) 0.0047(11) 0.0207(11) 0.0007(11)
C4 0.0425(13) 0.0558(15) 0.0418(13) -0.0032(11) 0.0128(10) -0.0064(11)
C5 0.0644(16) 0.0525(15) 0.0558(16) 0.0085(13) 0.0268(13) 0.0006(12)
C6 0.0434(12) 0.0468(13) 0.0418(13) -0.0065(10) 0.0140(10) -0.0070(10)
C7 0.0402(12) 0.0517(14) 0.0407(12) -0.0041(10) 0.0083(10) 0.0005(10)
C8 0.0455(13) 0.0492(14) 0.0500(14) 0.0041(11) 0.0158(11) -0.0063(11)
C9 0.0546(14) 0.0509(15) 0.0435(13) -0.0044(11) 0.0124(11) -0.0078(11)
C10 0.0548(15) 0.0562(15) 0.0458(14) 0.0043(12) 0.0008(11) -0.0022(12)
C11 0.0432(13) 0.0490(14) 0.0566(15) 0.0028(11) 0.0101(11) -0.0071(11)
C12 0.085(2) 0.078(2) 0.0496(17) 0.0031(19) 0.0113(17) -0.0163(16)

loop_
_atom_type_symbol
_atom_type_description
_atom_type_scat_dispersion_real
_atom_type_scat_dispersion_imag
_atom_type_scat_source
C C 0.0033 0.0016 'International Tables Vol C Tables 4.2.6.8 and 6.1.1.4'
H H 0.0000 0.0000 'International Tables Vol C Tables 4.2.6.8 and 6.1.1.4'
Cl Cl 0.1484 0.1585 'International Tables Vol C Tables 4.2.6.8 and 6.1.1.4'
F F 0.0171 0.0103 'International Tables Vol C Tables 4.2.6.8 and 6.1.1.4'
N N 0.0061 0.0033 'International Tables Vol C Tables 4.2.6.8 and 6.1.1.4'
S S 0.1246 0.1234 'International Tables Vol C Tables 4.2.6.8 and 6.1.1.4'

loop_
_geom_angle_atom_site_label_1
_geom_angle_atom_site_label_2
_geom_angle_atom_site_label_3
_geom_angle
_geom_angle_publ_flag
C2 S1 C1 100.16(15) yes
F2' F2 C1 81(5) ?
F2 F2' C1 76(5) ?
F4' F4 C12 64.8(9) ?
F4' F4 F5 113.5(13) ?
C12 F4 F5 52.9(5) ?
F4 F4' C12 75.6(10) ?
F4 F4' F6 130.4(14) ?
C12 F4' F6 60.4(6) ?
F5' F5 C12 68.6(10) ?
F5' F5 F4 117.2(14) ?
C12 F5 F4 55.6(5) ?
F5 F5' C12 71.4(9) ?
F5 F5' F6' 127.7(14) ?
C12 F5' F6' 59.2(6) ?
F6' F6 C12 64.7(6) ?
F6' F6 F4' 114.2(9) ?
C12 F6 F4' 53.8(5) ?
F6 F6' C12 67.1(8) ?
F6 F6' F5' 116.3(10) ?
C12 F6' F5' 55.7(5) ?
C3 N2 N3 102.7(2) yes
C4 N3 N2 113.58(19) yes
C4 N3 C6 126.99(19) yes
N2 N3 C6 119.44(19) yes
C4 N4 H4A 122(2) ?
C4 N4 H4B 116(3) ?
H4A N4 H4B 123(3) yes
F3 C1 F2 111.0(13) yes
F3 C1 F1 110.7(7) yes
F2 C1 F1 100.7(13) yes
F3 C1 F2' 89.4(13) ?
F2 C1 F2' 22(2) ?
F1 C1 F2' 115.4(12) ?
F3 C1 F3' 11.5(11) ?
F2 C1 F3' 122.0(13) ?
F1 C1 F3' 103.6(8) ?
F2' C1 F3' 100.7(12) ?
F3 C1 S1 115.4(7) ?
F2 C1 S1 109.2(11) ?
F1 C1 S1 108.8(3) ?
F2' C1 S1 116.1(10) ?
F3' C1 S1 111.1(7) ?
C4 C2 C3 104.4(2) yes
C4 C2 S1 125.86(19) yes
C3 C2 S1 129.47(18) yes
N2 C3 C2 113.4(2) ?
N2 C3 C5 118.8(2) ?
C2 C3 C5 127.8(2) ?
N4 C4 N3 123.2(2) yes
N4 C4 C2 130.9(2) yes
N3 C4 C2 105.9(2) ?
N1 C5 C3 179.0(3) yes
C11 C6 C7 119.0(2) yes
C11 C6 N3 120.4(2) yes
C7 C6 N3 120.6(2) yes
C8 C7 C6 121.1(2) yes
C8 C7 Cl1 119.27(19) yes
C6 C7 Cl1 119.66(18) ?
C9 C8 C7 118.5(2) ?
C9 C8 H8 120.7 yes
C7 C8 H8 120.7 ?
C10 C9 C8 121.6(2) yes
C10 C9 C12 119.1(3) yes
C8 C9 C12 119.3(2) ?
C11 C10 C9 119.1(2) ?
C11 C10 H10 120.5 ?
C9 C10 H10 120.5 ?
C10 C11 C6 120.7(2) yes
C10 C11 Cl2 119.6(2) ?
C6 C11 Cl2 119.70(19) ?
F4' C12 F5' 130.6(6) ?
F4' C12 F5 107.5(8) ?
F5' C12 F5 40.0(6) ?
F4' C12 F6' 110.1(8) ?
F5' C12 F6' 65.1(7) ?
F5 C12 F6' 103.4(7) ?
F4' C12 F4 39.6(8) ?
F5' C12 F4 106.3(7) ?
F5 C12 F4 71.4(7) yes
F6' C12 F4 134.6(6) ?
F4' C12 F6 65.8(8) ?
F5' C12 F6 107.8(6) ?
F5 C12 F6 134.2(6) ?
F6' C12 F6 48.2(6) yes
F4 C12 F6 102.5(6) ?
F4' C12 C9 112.4(5) ?
F5' C12 C9 114.9(4) ?
F5 C12 C9 112.3(6) yes
F6' C12 C9 110.7(4) ?
F4 C12 C9 112.9(5) ?
F6 C12 C9 111.6(4) ?

loop_
_geom_bond_atom_site_label_1
_geom_bond_atom_site_label_2
_geom_bond_distance
_geom_bond_publ_flag
Cl1 C7 1.726(2) yes
Cl2 C11 1.727(3) yes
S1 C2 1.735(3) yes
S1 C1 1.783(4) yes
F1 C1 1.319(4) ?
F2 F2' 0.51(5) ?
F2 C1 1.30(2) ?
F2' C1 1.33(2) ?
F3 C1 1.266(11) yes
F3' C1 1.350(12) ?
F4 F4' 0.869(16) ?
F4 C12 1.321(8) yes
F4 F5 1.517(15) ?
F4' C12 1.235(9) ?
F4' F6 1.396(16) ?
F5 F5' 0.866(12) ?
F5 C12 1.277(10) ?
F5' C12 1.255(8) ?
F5' F6' 1.378(13) ?
F6 F6' 1.077(13) ?
F6 C12 1.331(7) ?
F6' C12 1.306(8) ?
N1 C5 1.135(3) yes
N2 C3 1.323(3) yes
N2 N3 1.374(3) yes
N3 C4 1.349(3) yes
N3 C6 1.420(3) yes
N4 C4 1.340(3) yes
N4 H4A 0.848(18) ?
N4 H4B 0.828(18) ?
C2 C4 1.388(3) ?
C2 C3 1.403(4) ?
C3 C5 1.438(3) yes
C6 C11 1.383(4) yes
C6 C7 1.384(3) yes
C7 C8 1.381(3) ?
C8 C9 1.377(4) yes
C8 H8 0.9300 yes
C9 C10 1.377(4) ?
C9 C12 1.503(4) yes
C10 C11 1.376(4) ?
C10 H10 0.9300 ?

loop_
_geom_hbond_atom_site_label_D
_geom_hbond_atom_site_label_H
_geom_hbond_atom_site_label_A
_geom_hbond_site_symmetry_A
_geom_hbond_distance_DH
_geom_hbond_distance_HA
_geom_hbond_distance_DA
_geom_hbond_angle_DHA
N4 H4A N1 4_665 0.848(18) 2.27(2) 3.099(3) 164(3)

loop_
_geom_torsion_atom_site_label_1
_geom_torsion_atom_site_label_2
_geom_torsion_atom_site_label_3
_geom_torsion_atom_site_label_4
_geom_torsion
F5 F4 F4' C12 21.6(10)
C12 F4 F4' F6 -27.4(11)
F5 F4 F4' F6 -6(2)
F4' F4 F5 F5' 7(2)
C12 F4 F5 F5' 32.0(12)
F4' F4 F5 C12 -24.7(11)
F4 F5 F5' C12 -28.0(10)
C12 F5 F5' F6' 19.6(13)
F4 F5 F5' F6' -8(2)
F4 F4' F6 F6' 6.4(18)
C12 F4' F6 F6' -24.5(7)
F4 F4' F6 C12 30.8(13)
F4' F6 F6' C12 21.7(6)
C12 F6 F6' F5' -27.1(6)
F4' F6 F6' F5' -5.4(11)
F5 F5' F6' F6 9(2)
C12 F5' F6' F6 30.6(7)
F5 F5' F6' C12 -21.7(15)
C3 N2 N3 C4 0.8(3)
C3 N2 N3 C6 -179.5(2)
F2' F2 C1 F3 16(6)
F2' F2 C1 F1 134(5)
F2' F2 C1 F3' 20(6)
F2' F2 C1 S1 -112(5)
F2 F2' C1 F3 -165(5)
F2 F2' C1 F1 -52(6)
F2 F2' C1 F3' -163(5)
F2 F2' C1 S1 77(6)
C2 S1 C1 F3 -50.9(8)
C2 S1 C1 F2 74.9(13)
C2 S1 C1 F1 -176.0(2)
C2 S1 C1 F2' 51.7(13)
C2 S1 C1 F3' -62.6(7)
C1 S1 C2 C4 89.0(3)
C1 S1 C2 C3 -98.0(3)
N3 N2 C3 C2 -0.7(3)
N3 N2 C3 C5 179.2(2)
C4 C2 C3 N2 0.4(3)
S1 C2 C3 N2 -173.8(2)
C4 C2 C3 C5 -179.5(3)
S1 C2 C3 C5 6.3(4)
N2 N3 C4 N4 -179.7(3)
C6 N3 C4 N4 0.7(4)
N2 N3 C4 C2 -0.6(3)
C6 N3 C4 C2 179.8(2)
C3 C2 C4 N4 179.1(3)
S1 C2 C4 N4 -6.4(4)
C3 C2 C4 N3 0.1(3)
S1 C2 C4 N3 174.58(19)
N2 C3 C5 N1 -9E1(2)
C2 C3 C5 N1 9E1(2)
C4 N3 C6 C11 -97.0(3)
N2 N3 C6 C11 83.4(3)
C4 N3 C6 C7 82.6(3)
N2 N3 C6 C7 -97.0(3)
C11 C6 C7 C8 0.1(4)
N3 C6 C7 C8 -179.5(2)
C11 C6 C7 Cl1 179.00(19)
N3 C6 C7 Cl1 -0.7(3)
C6 C7 C8 C9 0.8(4)
Cl1 C7 C8 C9 -178.04(19)
C7 C8 C9 C10 -1.1(4)
C7 C8 C9 C12 179.1(3)
C8 C9 C10 C11 0.3(4)
C12 C9 C10 C11 -179.8(3)
C9 C10 C11 C6 0.7(4)
C9 C10 C11 Cl2 180.0(2)
C7 C6 C11 C10 -0.9(4)
N3 C6 C11 C10 178.8(2)
C7 C6 C11 Cl2 179.78(19)
N3 C6 C11 Cl2 -0.6(3)
F4 F4' C12 F5' -63.0(16)
F6 F4' C12 F5' 93.3(10)
F4 F4' C12 F5 -24.9(13)
F6 F4' C12 F5 131.3(6)
F4 F4' C12 F6' -136.9(11)
F6 F4' C12 F6' 19.4(7)
F6 F4' C12 F4 156.2(12)
F4 F4' C12 F6 -156.2(12)
F4 F4' C12 C9 99.2(10)
F6 F4' C12 C9 -104.5(6)
F5 F5' C12 F4' 66.2(17)
F6' F5' C12 F4' -95.8(11)
F6' F5' C12 F5 -162.0(14)
F5 F5' C12 F6' 162.0(14)
F5 F5' C12 F4 30.0(13)
F6' F5' C12 F4 -132.1(7)
F5 F5' C12 F6 139.2(11)
F6' F5' C12 F6 -22.8(7)
F5 F5' C12 C9 -95.6(12)
F6' F5' C12 C9 102.3(5)
F5' F5 C12 F4' -133.2(12)
F4 F5 C12 F4' 16.5(9)
F4 F5 C12 F5' 149.6(13)
F5' F5 C12 F6' -16.7(13)
F4 F5 C12 F6' 132.9(6)
F5' F5 C12 F4 -149.6(13)
F5' F5 C12 F6 -60.2(16)
F4 F5 C12 F6 89.4(10)
F5' F5 C12 C9 102.6(11)
F4 F5 C12 C9 -107.8(6)
F6 F6' C12 F4' -23.9(8)
F5' F6' C12 F4' 126.4(7)
F6 F6' C12 F5' -150.3(8)
F6 F6' C12 F5 -138.6(8)
F5' F6' C12 F5 11.7(9)
F6 F6' C12 F4 -61.6(12)
F5' F6' C12 F4 88.7(11)
F5' F6' C12 F6 150.3(8)
F6 F6' C12 C9 101.0(6)
F5' F6' C12 C9 -108.7(5)
F5 F4 C12 F4' -154.9(13)
F4' F4 C12 F5' 135.1(11)
F5 F4 C12 F5' -19.8(8)
F4' F4 C12 F5 154.9(13)
F4' F4 C12 F6' 64.3(15)
F5 F4 C12 F6' -90.6(11)
F4' F4 C12 F6 22.1(11)
F5 F4 C12 F6 -132.8(6)
F4' F4 C12 C9 -98.0(11)
F5 F4 C12 C9 107.1(6)
F6' F6 C12 F4' 155.3(8)
F6' F6 C12 F5' 28.1(8)
F4' F6 C12 F5' -127.2(7)
F6' F6 C12 F5 64.0(12)
F4' F6 C12 F5 -91.3(11)
F4' F6 C12 F6' -155.3(8)
F6' F6 C12 F4 140.1(7)
F4' F6 C12 F4 -15.2(7)
F6' F6 C12 C9 -98.9(6)
F4' F6 C12 C9 105.8(5)
C10 C9 C12 F4' 20.1(13)
C8 C9 C12 F4' -160.1(13)
C10 C9 C12 F5' -174.8(10)
C8 C9 C12 F5' 5.1(11)
C10 C9 C12 F5 141.5(10)
C8 C9 C12 F5 -38.6(11)
C10 C9 C12 F6' -103.5(12)
C8 C9 C12 F6' 76.3(12)
C10 C9 C12 F4 63.1(9)
C8 C9 C12 F4 -117.1(8)
C10 C9 C12 F6 -51.6(8)
C8 C9 C12 F6 128.2(8)
